data_1571107
loop_
_publ_author_name
'Zugenmaier, Peter'

_publ_section_title
;
 Crystal and Molecular Structures of Two Phthalocyanines,
 Chloro(phthalocyaninato)gallium(III) (ClGaPc) and
 &#x00B5;-Oxobis(phthalocyaninato)gallium(III) (PcGaOGaPc)
;
_journal_issue 2
_journal_name_full Crystals
_journal_page_first 182
_journal_paper_doi 10.3390/cryst14020182
_journal_volume 14
_journal_year 2024
_chemical_formula_sum 'C32 H16 Ga N8 O0.5'
_chemical_formula_weight 590.25
_chemical_name_systematic \m-oxo-bis(phthalocyaninatogallium(III)
_space_group_crystal_system triclinic
_space_group_IT_number 2
_space_group_name_Hall '-P 1'
_space_group_name_H-M_alt 'P -1'
_atom_sites_solution_hydrogens difmap
_atom_sites_solution_primary direct
_atom_sites_solution_secondary direct
_audit_creation_method SHELXL-2018/3
_cell_angle_alpha 91.03(2)
_cell_angle_beta 94.94(2)
_cell_angle_gamma 89.98(2)
_cell_formula_units_Z 2
_cell_length_a 7.848(2)
_cell_length_b 12.529(3)
_cell_length_c 12.720(3)
_cell_measurement_reflns_used 25
_cell_measurement_temperature 290(2)
_cell_measurement_theta_max 22
_cell_measurement_theta_min 13
_cell_volume 1245.9(5)
_computing_cell_refinement 'CELDIM, Enraf-Nonius'
_computing_data_collection 'MolEN, Enraf-Nonius'
_computing_data_reduction 'XCAD4NV, HARMS 93'
_computing_molecular_graphics SCHAKAL99
_computing_structure_refinement 'SHELXL-2018/3 (Sheldrick, 2018)'
_computing_structure_solution SIR2014
_diffrn_ambient_temperature 290(2)
_diffrn_measured_fraction_theta_full 0.995
_diffrn_measured_fraction_theta_max 0.995
_diffrn_measurement_device_type CAD4
_diffrn_measurement_method '\w-2\q scans'
_diffrn_radiation_type MoK\a
_diffrn_radiation_wavelength 0.71073
_diffrn_reflns_av_R_equivalents 0.0154
_diffrn_reflns_av_unetI/netI 0.0338
_diffrn_reflns_Laue_measured_fraction_full 0.995
_diffrn_reflns_Laue_measured_fraction_max 0.995
_diffrn_reflns_limit_h_max 8
_diffrn_reflns_limit_h_min 0
_diffrn_reflns_limit_k_max 13
_diffrn_reflns_limit_k_min -13
_diffrn_reflns_limit_l_max 13
_diffrn_reflns_limit_l_min -13
_diffrn_reflns_number 3336
_diffrn_reflns_point_group_measured_fraction_full 0.995
_diffrn_reflns_point_group_measured_fraction_max 0.995
_diffrn_reflns_theta_full 22.022
_diffrn_reflns_theta_max 22.022
_diffrn_reflns_theta_min 1.607
_diffrn_source 'fine-focus sealed tube'
_exptl_absorpt_coefficient_mu 1.148
_exptl_crystal_colour 'dark blue'
_exptl_crystal_density_diffrn 1.573
_exptl_crystal_description platelet
_exptl_crystal_F_000 598
_exptl_crystal_size_max 0.500
_exptl_crystal_size_mid 0.180
_exptl_crystal_size_min 0.110
_refine_diff_density_max 0.486
_refine_diff_density_min -0.259
_refine_diff_density_rms 0.052
_refine_ls_extinction_method none
_refine_ls_goodness_of_fit_ref 1.038
_refine_ls_hydrogen_treatment refall
_refine_ls_matrix_type full
_refine_ls_number_parameters 440
_refine_ls_number_reflns 3059
_refine_ls_number_restraints 0
_refine_ls_restrained_S_all 1.038
_refine_ls_R_factor_all 0.0447
_refine_ls_R_factor_gt 0.0300
_refine_ls_shift/su_max 0.001
_refine_ls_shift/su_mean 0.000
_refine_ls_structure_factor_coef Fsqd
_refine_ls_weighting_details 'w=1/[\s^2^(Fo^2^)+(0.0437P)^2^+0.3802P] where P=(Fo^2^+2Fc^2^)/3'
_refine_ls_weighting_scheme calc
_refine_ls_wR_factor_gt 0.0701
_refine_ls_wR_factor_ref 0.0748
_reflns_Friedel_coverage 0.000
_reflns_number_gt 2605
_reflns_number_total 3059
_reflns_threshold_expression 'I > 2\s(I)'
_cod_data_source_file PcGaOGaPc.cif
_cod_data_source_block PcGaOGaPc
_cod_original_formula_sum 'C32 H16 Ga1 N8 O0.50'
_cod_database_code 1571107
_shelx_space_group_comment
;
The symmetry employed for this shelxl refinement is uniquely defined
by the following loop, which should always be used as a source of
symmetry information in preference to the above space-group names.
They are only intended as comments.
;
_shelx_estimated_absorpt_t_min 0.598
_shelx_estimated_absorpt_t_max 0.884

loop_
_space_group_symop_operation_xyz
'x, y, z'
'-x, -y, -z'

loop_
_atom_site_label
_atom_site_type_symbol
_atom_site_fract_x
_atom_site_fract_y
_atom_site_fract_z
_atom_site_U_iso_or_equiv
_atom_site_adp_type
_atom_site_occupancy
_atom_site_site_symmetry_order
_atom_site_calc_flag
_atom_site_refinement_flags_posn
_atom_site_refinement_flags_adp
_atom_site_refinement_flags_occupancy
_atom_site_disorder_assembly
_atom_site_disorder_group
Ga1 Ga 0.28489(4) 0.47659(3) 0.51197(3) 0.02884(14) Uani 1 1 d . . . . .
O1 O 0.500000 0.500000 0.500000 0.0633(11) Uani 1 2 d S . P . .
N1 N 0.1643(3) 0.6037(2) 0.4467(2) 0.0335(6) Uani 1 1 d . . . . .
N2 N 0.2072(3) 0.3961(2) 0.3781(2) 0.0342(6) Uani 1 1 d . . . . .
N3 N 0.2831(3) 0.3357(2) 0.5840(2) 0.0325(6) Uani 1 1 d . . . . .
N4 N 0.2408(3) 0.5430(2) 0.6515(2) 0.0328(6) Uani 1 1 d . . . . .
N5 N 0.1421(3) 0.5457(2) 0.2633(2) 0.0373(7) Uani 1 1 d . . . . .
N6 N 0.2794(3) 0.2165(2) 0.4317(2) 0.0370(7) Uani 1 1 d . . . . .
N7 N 0.3216(3) 0.3960(2) 0.7662(2) 0.0377(7) Uani 1 1 d . . . . .
N8 N 0.1763(3) 0.7244(2) 0.5979(2) 0.0358(7) Uani 1 1 d . . . . .
C1 C 0.1538(4) 0.7020(3) 0.4958(3) 0.0340(8) Uani 1 1 d . . . . .
C2 C 0.1167(4) 0.7827(3) 0.4162(3) 0.0358(8) Uani 1 1 d . . . . .
C3 C 0.0938(5) 0.8921(3) 0.4251(3) 0.0425(9) Uani 1 1 d . . . . .
C4 C 0.0653(5) 0.9484(3) 0.3331(3) 0.0497(10) Uani 1 1 d . . . . .
C5 C 0.0612(5) 0.8969(3) 0.2358(3) 0.0529(11) Uani 1 1 d . . . . .
C6 C 0.0831(5) 0.7877(3) 0.2259(3) 0.0464(9) Uani 1 1 d . . . . .
C7 C 0.1108(4) 0.7312(3) 0.3188(3) 0.0366(8) Uani 1 1 d . . . . .
C8 C 0.1397(4) 0.6187(3) 0.3388(3) 0.0334(8) Uani 1 1 d . . . . .
C9 C 0.1719(4) 0.4437(3) 0.2820(3) 0.0357(8) Uani 1 1 d . . . . .
C10 C 0.1782(4) 0.3634(3) 0.1989(3) 0.0371(8) Uani 1 1 d . . . . .
C11 C 0.1555(5) 0.3704(3) 0.0900(3) 0.0444(9) Uani 1 1 d . . . . .
C12 C 0.1776(5) 0.2791(3) 0.0310(3) 0.0540(10) Uani 1 1 d . . . . .
C13 C 0.2190(5) 0.1828(4) 0.0796(3) 0.0545(10) Uani 1 1 d . . . . .
C14 C 0.2399(5) 0.1751(3) 0.1878(3) 0.0469(9) Uani 1 1 d . . . . .
C15 C 0.2196(4) 0.2671(3) 0.2475(3) 0.0373(8) Uani 1 1 d . . . . .
C16 C 0.2370(4) 0.2899(3) 0.3603(3) 0.0358(8) Uani 1 1 d . . . . .
C17 C 0.2991(4) 0.2381(2) 0.5340(3) 0.0333(8) Uani 1 1 d . . . . .
C18 C 0.3472(4) 0.1584(3) 0.6125(3) 0.0361(8) Uani 1 1 d . . . . .
C19 C 0.3761(5) 0.0496(3) 0.6033(3) 0.0424(9) Uani 1 1 d . . . . .
C20 C 0.4182(5) -0.0057(3) 0.6948(3) 0.0510(10) Uani 1 1 d . . . . .
C21 C 0.4309(5) 0.0465(3) 0.7922(3) 0.0528(11) Uani 1 1 d . . . . .
C22 C 0.4036(5) 0.1549(3) 0.8023(3) 0.0456(9) Uani 1 1 d . . . . .
C23 C 0.3594(4) 0.2104(3) 0.7102(3) 0.0371(8) Uani 1 1 d . . . . .
C24 C 0.3199(4) 0.3219(3) 0.6910(3) 0.0340(8) Uani 1 1 d . . . . .
C25 C 0.2851(4) 0.4973(3) 0.7473(3) 0.0349(8) Uani 1 1 d . . . . .
C26 C 0.2884(4) 0.5789(3) 0.8304(2) 0.0361(8) Uani 1 1 d . . . . .
C27 C 0.3254(5) 0.5743(3) 0.9383(3) 0.0441(9) Uani 1 1 d . . . . .
C28 C 0.3199(5) 0.6678(3) 0.9962(3) 0.0533(10) Uani 1 1 d . . . . .
C29 C 0.2754(5) 0.7633(3) 0.9473(3) 0.0534(10) Uani 1 1 d . . . . .
C30 C 0.2365(5) 0.7690(3) 0.8399(3) 0.0444(9) Uani 1 1 d . . . . .
C31 C 0.2448(4) 0.6744(3) 0.7814(2) 0.0356(8) Uani 1 1 d . . . . .
C32 C 0.2170(4) 0.6505(2) 0.6700(3) 0.0343(8) Uani 1 1 d . . . . .
H3 H 0.095(4) 0.927(2) 0.491(3) 0.030(9) Uiso 1 1 d . . . . .
H4 H 0.049(4) 1.025(3) 0.336(3) 0.045(10) Uiso 1 1 d . . . . .
H5 H 0.044(4) 0.934(3) 0.178(3) 0.038(10) Uiso 1 1 d . . . . .
H6 H 0.074(4) 0.755(3) 0.165(3) 0.039(10) Uiso 1 1 d . . . . .
H11 H 0.119(4) 0.431(3) 0.061(3) 0.037(10) Uiso 1 1 d . . . . .
H12 H 0.171(4) 0.283(3) -0.047(3) 0.052(10) Uiso 1 1 d . . . . .
H13 H 0.231(5) 0.119(3) 0.041(3) 0.067(13) Uiso 1 1 d . . . . .
H14 H 0.264(4) 0.111(3) 0.219(2) 0.031(9) Uiso 1 1 d . . . . .
H19 H 0.374(4) 0.018(3) 0.539(3) 0.036(9) Uiso 1 1 d . . . . .
H20 H 0.438(5) -0.078(3) 0.689(3) 0.075(14) Uiso 1 1 d . . . . .
H21 H 0.457(5) 0.011(3) 0.851(3) 0.057(12) Uiso 1 1 d . . . . .
H22 H 0.417(4) 0.189(3) 0.864(3) 0.038(10) Uiso 1 1 d . . . . .
H27 H 0.355(4) 0.513(3) 0.969(3) 0.043(10) Uiso 1 1 d . . . . .
H28 H 0.342(5) 0.663(3) 1.071(3) 0.057(11) Uiso 1 1 d . . . . .
H29 H 0.274(5) 0.825(3) 0.990(3) 0.059(11) Uiso 1 1 d . . . . .
H30 H 0.209(4) 0.828(3) 0.807(3) 0.050(11) Uiso 1 1 d . . . . .

loop_
_atom_site_aniso_label
_atom_site_aniso_U_11
_atom_site_aniso_U_22
_atom_site_aniso_U_33
_atom_site_aniso_U_23
_atom_site_aniso_U_13
_atom_site_aniso_U_12
Ga1 0.0269(2) 0.0297(2) 0.0297(2) 0.00125(15) 0.00120(14) 0.00297(14)
O1 0.040(2) 0.073(3) 0.078(3) 0.001(2) 0.0129(19) -0.0027(19)
N1 0.0336(16) 0.0333(16) 0.0331(16) 0.0017(13) -0.0004(12) 0.0067(12)
N2 0.0390(16) 0.0296(16) 0.0337(16) -0.0006(12) 0.0011(12) 0.0011(12)
N3 0.0351(16) 0.0301(16) 0.0326(16) 0.0000(12) 0.0045(12) 0.0033(12)
N4 0.0326(15) 0.0330(16) 0.0331(16) 0.0038(12) 0.0036(12) 0.0035(12)
N5 0.0422(17) 0.0354(17) 0.0335(16) 0.0034(14) -0.0027(12) 0.0042(13)
N6 0.0436(18) 0.0310(16) 0.0359(17) -0.0010(13) 0.0003(13) 0.0024(13)
N7 0.0444(18) 0.0360(17) 0.0322(16) 0.0042(14) 0.0002(13) 0.0065(13)
N8 0.0422(17) 0.0300(15) 0.0352(17) 0.0007(13) 0.0037(13) 0.0061(12)
C1 0.0328(19) 0.0327(19) 0.036(2) 0.0020(16) 0.0013(15) 0.0054(14)
C2 0.035(2) 0.031(2) 0.041(2) 0.0033(16) 0.0020(15) 0.0048(14)
C3 0.046(2) 0.037(2) 0.044(2) 0.0008(19) 0.0039(17) 0.0042(17)
C4 0.057(3) 0.033(2) 0.059(3) 0.010(2) 0.006(2) 0.0044(18)
C5 0.067(3) 0.045(3) 0.048(3) 0.022(2) 0.003(2) 0.0081(19)
C6 0.053(3) 0.046(2) 0.040(2) 0.0063(19) -0.0044(18) 0.0021(18)
C7 0.035(2) 0.038(2) 0.037(2) 0.0050(17) 0.0018(15) 0.0020(15)
C8 0.0349(19) 0.034(2) 0.0306(19) 0.0033(16) -0.0026(14) 0.0028(14)
C9 0.036(2) 0.038(2) 0.032(2) 0.0024(16) -0.0030(15) 0.0033(15)
C10 0.037(2) 0.041(2) 0.033(2) -0.0023(16) 0.0052(15) -0.0012(15)
C11 0.050(2) 0.046(2) 0.037(2) 0.0004(19) -0.0006(17) 0.0031(18)
C12 0.063(3) 0.067(3) 0.031(2) -0.006(2) 0.0013(18) 0.001(2)
C13 0.064(3) 0.057(3) 0.041(2) -0.015(2) 0.0034(19) 0.005(2)
C14 0.052(2) 0.040(2) 0.048(3) -0.0032(19) 0.0000(18) 0.0060(18)
C15 0.036(2) 0.038(2) 0.038(2) -0.0034(16) 0.0038(15) 0.0017(15)
C16 0.037(2) 0.035(2) 0.035(2) -0.0001(16) 0.0020(15) -0.0010(15)
C17 0.0321(19) 0.0333(19) 0.034(2) 0.0004(15) 0.0028(14) 0.0002(14)
C18 0.037(2) 0.0308(19) 0.040(2) 0.0056(16) 0.0022(15) 0.0048(15)
C19 0.045(2) 0.038(2) 0.043(2) -0.0010(19) 0.0027(18) 0.0065(17)
C20 0.055(3) 0.037(2) 0.060(3) 0.006(2) 0.0003(19) 0.0130(18)
C21 0.062(3) 0.046(2) 0.049(3) 0.016(2) -0.003(2) 0.0157(19)
C22 0.054(2) 0.043(2) 0.039(2) 0.0060(19) -0.0018(18) 0.0092(18)
C23 0.037(2) 0.0364(19) 0.038(2) 0.0052(16) 0.0003(15) 0.0060(15)
C24 0.036(2) 0.0332(19) 0.033(2) 0.0032(16) 0.0018(15) 0.0041(15)
C25 0.0318(19) 0.041(2) 0.0321(19) 0.0042(16) 0.0062(15) 0.0040(15)
C26 0.038(2) 0.040(2) 0.030(2) -0.0010(16) 0.0037(15) 0.0044(15)
C27 0.046(2) 0.047(2) 0.040(2) 0.0043(19) 0.0026(17) 0.0042(18)
C28 0.064(3) 0.061(3) 0.035(2) -0.002(2) -0.0010(19) 0.001(2)
C29 0.067(3) 0.049(3) 0.044(2) -0.015(2) 0.008(2) 0.000(2)
C30 0.055(2) 0.038(2) 0.040(2) 0.0003(19) 0.0036(18) 0.0008(18)
C31 0.038(2) 0.036(2) 0.033(2) -0.0040(16) 0.0037(15) -0.0004(15)
C32 0.0357(19) 0.032(2) 0.035(2) -0.0007(16) 0.0049(15) 0.0035(15)

loop_
_atom_type_symbol
_atom_type_description
_atom_type_scat_dispersion_real
_atom_type_scat_dispersion_imag
_atom_type_scat_source
C C 0.0033 0.0016 'International Tables Vol C Tables 4.2.6.8 and 6.1.1.4'
H H 0.0000 0.0000 'International Tables Vol C Tables 4.2.6.8 and 6.1.1.4'
N N 0.0061 0.0033 'International Tables Vol C Tables 4.2.6.8 and 6.1.1.4'
O O 0.0106 0.0060 'International Tables Vol C Tables 4.2.6.8 and 6.1.1.4'
Ga Ga 0.2307 1.6083 'International Tables Vol C Tables 4.2.6.8 and 6.1.1.4'

loop_
_geom_angle_atom_site_label_1
_geom_angle_atom_site_label_2
_geom_angle_atom_site_label_3
_geom_angle
_geom_angle_site_symmetry_1
_geom_angle_site_symmetry_3
_geom_angle_publ_flag
O1 Ga1 N4 104.67(8) . . ?
O1 Ga1 N3 103.75(8) . . ?
N4 Ga1 N3 86.66(10) . . ?
O1 Ga1 N1 104.75(8) . . ?
N4 Ga1 N1 86.30(10) . . ?
N3 Ga1 N1 151.51(11) . . ?
O1 Ga1 N2 103.62(8) . . ?
N4 Ga1 N2 151.72(11) . . ?
N3 Ga1 N2 86.60(10) . . ?
N1 Ga1 N2 86.66(10) . . ?
Ga1 O1 Ga1 180.0 . 2_666 ?
C1 N1 C8 107.8(3) . . ?
C1 N1 Ga1 124.5(2) . . ?
C8 N1 Ga1 123.5(2) . . ?
C16 N2 C9 108.2(3) . . ?
C16 N2 Ga1 124.6(2) . . ?
C9 N2 Ga1 123.8(2) . . ?
C17 N3 C24 108.0(3) . . ?
C17 N3 Ga1 124.5(2) . . ?
C24 N3 Ga1 124.6(2) . . ?
C25 N4 C32 107.3(3) . . ?
C25 N4 Ga1 124.3(2) . . ?
C32 N4 Ga1 125.2(2) . . ?
C8 N5 C9 123.0(3) . . ?
C17 N6 C16 122.8(3) . . ?
C24 N7 C25 123.0(3) . . ?
C1 N8 C32 122.8(3) . . ?
N8 C1 N1 127.7(3) . . ?
N8 C1 C2 123.2(3) . . ?
N1 C1 C2 109.1(3) . . ?
C3 C2 C7 121.5(3) . . ?
C3 C2 C1 131.4(3) . . ?
C7 C2 C1 107.1(3) . . ?
C4 C3 C2 117.6(4) . . ?
C4 C3 H3 120.6(19) . . ?
C2 C3 H3 121.8(19) . . ?
C5 C4 C3 120.8(4) . . ?
C5 C4 H4 119(2) . . ?
C3 C4 H4 120(2) . . ?
C4 C5 C6 122.1(4) . . ?
C4 C5 H5 120(2) . . ?
C6 C5 H5 118(2) . . ?
C5 C6 C7 116.9(4) . . ?
C5 C6 H6 122(2) . . ?
C7 C6 H6 121(2) . . ?
C2 C7 C6 121.0(3) . . ?
C2 C7 C8 106.9(3) . . ?
C6 C7 C8 132.1(3) . . ?
N5 C8 N1 127.5(3) . . ?
N5 C8 C7 123.3(3) . . ?
N1 C8 C7 109.2(3) . . ?
N5 C9 N2 127.9(3) . . ?
N5 C9 C10 123.1(3) . . ?
N2 C9 C10 109.0(3) . . ?
C11 C10 C15 121.3(3) . . ?
C11 C10 C9 131.6(3) . . ?
C15 C10 C9 107.1(3) . . ?
C12 C11 C10 117.9(4) . . ?
C12 C11 H11 122(2) . . ?
C10 C11 H11 120(2) . . ?
C11 C12 C13 120.8(4) . . ?
C11 C12 H12 120(2) . . ?
C13 C12 H12 119(2) . . ?
C14 C13 C12 121.6(4) . . ?
C14 C13 H13 116(3) . . ?
C12 C13 H13 122(2) . . ?
C13 C14 C15 117.7(4) . . ?
C13 C14 H14 121(2) . . ?
C15 C14 H14 121(2) . . ?
C14 C15 C10 120.7(3) . . ?
C14 C15 C16 133.1(3) . . ?
C10 C15 C16 106.2(3) . . ?
N6 C16 N2 127.4(3) . . ?
N6 C16 C15 123.0(3) . . ?
N2 C16 C15 109.5(3) . . ?
N6 C17 N3 127.7(3) . . ?
N6 C17 C18 123.2(3) . . ?
N3 C17 C18 109.1(3) . . ?
C19 C18 C23 121.4(3) . . ?
C19 C18 C17 131.6(3) . . ?
C23 C18 C17 107.0(3) . . ?
C20 C19 C18 117.7(4) . . ?
C20 C19 H19 122(2) . . ?
C18 C19 H19 120(2) . . ?
C19 C20 C21 120.8(4) . . ?
C19 C20 H20 118(3) . . ?
C21 C20 H20 121(3) . . ?
C22 C21 C20 122.0(4) . . ?
C22 C21 H21 117(3) . . ?
C20 C21 H21 121(3) . . ?
C21 C22 C23 117.2(4) . . ?
C21 C22 H22 122(2) . . ?
C23 C22 H22 121(2) . . ?
C18 C23 C22 120.9(3) . . ?
C18 C23 C24 106.8(3) . . ?
C22 C23 C24 132.3(3) . . ?
N7 C24 N3 127.2(3) . . ?
N7 C24 C23 123.7(3) . . ?
N3 C24 C23 109.1(3) . . ?
N7 C25 N4 127.8(3) . . ?
N7 C25 C26 122.8(3) . . ?
N4 C25 C26 109.5(3) . . ?
C27 C26 C31 121.4(3) . . ?
C27 C26 C25 132.1(3) . . ?
C31 C26 C25 106.5(3) . . ?
C28 C27 C26 118.0(4) . . ?
C28 C27 H27 121(2) . . ?
C26 C27 H27 121(2) . . ?
C27 C28 C29 120.7(4) . . ?
C27 C28 H28 117(2) . . ?
C29 C28 H28 122(2) . . ?
C30 C29 C28 122.0(4) . . ?
C30 C29 H29 120(2) . . ?
C28 C29 H29 118(2) . . ?
C29 C30 C31 117.1(4) . . ?
C29 C30 H30 124(2) . . ?
C31 C30 H30 119(2) . . ?
C26 C31 C30 120.9(3) . . ?
C26 C31 C32 106.6(3) . . ?
C30 C31 C32 132.5(3) . . ?
N8 C32 N4 126.8(3) . . ?
N8 C32 C31 123.2(3) . . ?
N4 C32 C31 110.0(3) . . ?

loop_
_geom_bond_atom_site_label_1
_geom_bond_atom_site_label_2
_geom_bond_distance
_geom_bond_site_symmetry_2
_geom_bond_publ_flag
Ga1 O1 1.7336(6) . ?
Ga1 N4 2.003(3) . ?
Ga1 N3 2.004(3) . ?
Ga1 N1 2.009(2) . ?
Ga1 N2 2.012(3) . ?
N1 C1 1.377(4) . ?
N1 C8 1.386(4) . ?
N2 C16 1.368(4) . ?
N2 C9 1.376(4) . ?
N3 C17 1.378(4) . ?
N3 C24 1.381(4) . ?
N4 C25 1.373(4) . ?
N4 C32 1.378(4) . ?
N5 C8 1.315(4) . ?
N5 C9 1.322(4) . ?
N6 C17 1.321(4) . ?
N6 C16 1.327(4) . ?
N7 C24 1.321(4) . ?
N7 C25 1.323(4) . ?
N8 C1 1.320(4) . ?
N8 C32 1.335(4) . ?
C1 C2 1.456(5) . ?
C2 C3 1.387(5) . ?
C2 C7 1.384(5) . ?
C3 C4 1.379(5) . ?
C3 H3 0.94(3) . ?
C4 C5 1.383(6) . ?
C4 H4 0.97(3) . ?
C5 C6 1.384(5) . ?
C5 H5 0.88(3) . ?
C6 C7 1.390(5) . ?
C6 H6 0.87(3) . ?
C7 C8 1.451(5) . ?
C9 C10 1.449(5) . ?
C10 C11 1.385(5) . ?
C10 C15 1.392(4) . ?
C11 C12 1.376(5) . ?
C11 H11 0.89(3) . ?
C12 C13 1.390(6) . ?
C12 H12 0.99(4) . ?
C13 C14 1.376(5) . ?
C13 H13 0.94(4) . ?
C14 C15 1.385(5) . ?
C14 H14 0.91(3) . ?
C15 C16 1.454(5) . ?
C17 C18 1.452(4) . ?
C18 C19 1.386(5) . ?
C18 C23 1.389(5) . ?
C19 C20 1.380(5) . ?
C19 H19 0.90(3) . ?
C20 C21 1.387(6) . ?
C20 H20 0.92(4) . ?
C21 C22 1.381(5) . ?
C21 H21 0.88(4) . ?
C22 C23 1.390(5) . ?
C22 H22 0.89(3) . ?
C23 C24 1.452(4) . ?
C25 C26 1.456(5) . ?
C26 C27 1.380(5) . ?
C26 C31 1.389(4) . ?
C27 C28 1.376(5) . ?
C27 H27 0.89(3) . ?
C28 C29 1.389(6) . ?
C28 H28 0.95(4) . ?
C29 C30 1.377(5) . ?
C29 H29 0.94(4) . ?
C30 C31 1.393(5) . ?
C30 H30 0.87(4) . ?
C31 C32 1.441(5) . ?

loop_
_geom_torsion_atom_site_label_1
_geom_torsion_atom_site_label_2
_geom_torsion_atom_site_label_3
_geom_torsion_atom_site_label_4
_geom_torsion
_geom_torsion_site_symmetry_1
_geom_torsion_site_symmetry_2
_geom_torsion_site_symmetry_3
_geom_torsion_site_symmetry_4
_geom_torsion_publ_flag
C32 N8 C1 N1 1.2(5) . . . . ?
C32 N8 C1 C2 -177.3(3) . . . . ?
C8 N1 C1 N8 -177.1(3) . . . . ?
Ga1 N1 C1 N8 -19.6(5) . . . . ?
C8 N1 C1 C2 1.5(3) . . . . ?
Ga1 N1 C1 C2 159.0(2) . . . . ?
N8 C1 C2 C3 -1.4(6) . . . . ?
N1 C1 C2 C3 179.8(3) . . . . ?
N8 C1 C2 C7 176.8(3) . . . . ?
N1 C1 C2 C7 -1.9(4) . . . . ?
C7 C2 C3 C4 -0.2(5) . . . . ?
C1 C2 C3 C4 177.8(3) . . . . ?
C2 C3 C4 C5 -0.4(6) . . . . ?
C3 C4 C5 C6 0.7(6) . . . . ?
C4 C5 C6 C7 -0.3(6) . . . . ?
C3 C2 C7 C6 0.6(5) . . . . ?
C1 C2 C7 C6 -177.9(3) . . . . ?
C3 C2 C7 C8 180.0(3) . . . . ?
C1 C2 C7 C8 1.5(4) . . . . ?
C5 C6 C7 C2 -0.3(5) . . . . ?
C5 C6 C7 C8 -179.5(4) . . . . ?
C9 N5 C8 N1 -0.9(5) . . . . ?
C9 N5 C8 C7 178.6(3) . . . . ?
C1 N1 C8 N5 179.0(3) . . . . ?
Ga1 N1 C8 N5 21.2(5) . . . . ?
C1 N1 C8 C7 -0.6(3) . . . . ?
Ga1 N1 C8 C7 -158.3(2) . . . . ?
C2 C7 C8 N5 179.8(3) . . . . ?
C6 C7 C8 N5 -0.9(6) . . . . ?
C2 C7 C8 N1 -0.6(4) . . . . ?
C6 C7 C8 N1 178.6(4) . . . . ?
C8 N5 C9 N2 -1.2(5) . . . . ?
C8 N5 C9 C10 -178.6(3) . . . . ?
C16 N2 C9 N5 -177.3(3) . . . . ?
Ga1 N2 C9 N5 -17.5(5) . . . . ?
C16 N2 C9 C10 0.5(4) . . . . ?
Ga1 N2 C9 C10 160.3(2) . . . . ?
N5 C9 C10 C11 -0.8(6) . . . . ?
N2 C9 C10 C11 -178.7(3) . . . . ?
N5 C9 C10 C15 177.4(3) . . . . ?
N2 C9 C10 C15 -0.6(4) . . . . ?
C15 C10 C11 C12 -0.9(5) . . . . ?
C9 C10 C11 C12 177.0(4) . . . . ?
C10 C11 C12 C13 0.9(6) . . . . ?
C11 C12 C13 C14 -0.2(6) . . . . ?
C12 C13 C14 C15 -0.5(6) . . . . ?
C13 C14 C15 C10 0.5(5) . . . . ?
C13 C14 C15 C16 -177.6(4) . . . . ?
C11 C10 C15 C14 0.2(5) . . . . ?
C9 C10 C15 C14 -178.2(3) . . . . ?
C11 C10 C15 C16 178.7(3) . . . . ?
C9 C10 C15 C16 0.4(4) . . . . ?
C17 N6 C16 N2 0.0(5) . . . . ?
C17 N6 C16 C15 178.3(3) . . . . ?
C9 N2 C16 N6 178.2(3) . . . . ?
Ga1 N2 C16 N6 18.6(5) . . . . ?
C9 N2 C16 C15 -0.2(4) . . . . ?
Ga1 N2 C16 C15 -159.9(2) . . . . ?
C14 C15 C16 N6 -0.4(6) . . . . ?
C10 C15 C16 N6 -178.7(3) . . . . ?
C14 C15 C16 N2 178.2(4) . . . . ?
C10 C15 C16 N2 -0.1(4) . . . . ?
C16 N6 C17 N3 -1.1(5) . . . . ?
C16 N6 C17 C18 -179.4(3) . . . . ?
C24 N3 C17 N6 -178.1(3) . . . . ?
Ga1 N3 C17 N6 -16.7(5) . . . . ?
C24 N3 C17 C18 0.4(4) . . . . ?
Ga1 N3 C17 C18 161.8(2) . . . . ?
N6 C17 C18 C19 -2.6(6) . . . . ?
N3 C17 C18 C19 178.9(3) . . . . ?
N6 C17 C18 C23 178.6(3) . . . . ?
N3 C17 C18 C23 0.0(4) . . . . ?
C23 C18 C19 C20 -0.2(5) . . . . ?
C17 C18 C19 C20 -179.0(4) . . . . ?
C18 C19 C20 C21 0.1(6) . . . . ?
C19 C20 C21 C22 -0.5(6) . . . . ?
C20 C21 C22 C23 1.2(6) . . . . ?
C19 C18 C23 C22 0.9(5) . . . . ?
C17 C18 C23 C22 179.9(3) . . . . ?
C19 C18 C23 C24 -179.4(3) . . . . ?
C17 C18 C23 C24 -0.4(4) . . . . ?
C21 C22 C23 C18 -1.3(5) . . . . ?
C21 C22 C23 C24 179.1(4) . . . . ?
C25 N7 C24 N3 0.5(5) . . . . ?
C25 N7 C24 C23 -180.0(3) . . . . ?
C17 N3 C24 N7 179.0(3) . . . . ?
Ga1 N3 C24 N7 17.6(5) . . . . ?
C17 N3 C24 C23 -0.6(4) . . . . ?
Ga1 N3 C24 C23 -162.0(2) . . . . ?
C18 C23 C24 N7 -179.0(3) . . . . ?
C22 C23 C24 N7 0.7(6) . . . . ?
C18 C23 C24 N3 0.6(4) . . . . ?
C22 C23 C24 N3 -179.7(4) . . . . ?
C24 N7 C25 N4 0.1(5) . . . . ?
C24 N7 C25 C26 -179.5(3) . . . . ?
C32 N4 C25 N7 -179.2(3) . . . . ?
Ga1 N4 C25 N7 -18.6(5) . . . . ?
C32 N4 C25 C26 0.5(3) . . . . ?
Ga1 N4 C25 C26 161.0(2) . . . . ?
N7 C25 C26 C27 0.0(6) . . . . ?
N4 C25 C26 C27 -179.7(3) . . . . ?
N7 C25 C26 C31 179.7(3) . . . . ?
N4 C25 C26 C31 0.0(4) . . . . ?
C31 C26 C27 C28 -0.8(5) . . . . ?
C25 C26 C27 C28 178.9(4) . . . . ?
C26 C27 C28 C29 1.1(6) . . . . ?
C27 C28 C29 C30 -0.5(6) . . . . ?
C28 C29 C30 C31 -0.5(6) . . . . ?
C27 C26 C31 C30 -0.2(5) . . . . ?
C25 C26 C31 C30 -179.9(3) . . . . ?
C27 C26 C31 C32 179.3(3) . . . . ?
C25 C26 C31 C32 -0.4(4) . . . . ?
C29 C30 C31 C26 0.8(5) . . . . ?
C29 C30 C31 C32 -178.5(4) . . . . ?
C1 N8 C32 N4 -0.3(5) . . . . ?
C1 N8 C32 C31 178.9(3) . . . . ?
C25 N4 C32 N8 178.5(3) . . . . ?
Ga1 N4 C32 N8 18.1(5) . . . . ?
C25 N4 C32 C31 -0.8(3) . . . . ?
Ga1 N4 C32 C31 -161.1(2) . . . . ?
C26 C31 C32 N8 -178.5(3) . . . . ?
C30 C31 C32 N8 0.9(6) . . . . ?
C26 C31 C32 N4 0.8(4) . . . . ?
C30 C31 C32 N4 -179.9(4) . . . . ?
